data_4509906
loop_
_publ_author_name
'Hu, Yun'
'Gniado, Katarzyna'
'Erxleben, Andrea'
'McArdle, Patrick'

_publ_section_title
;
 Mechanochemical Reaction of Sulfathiazole with Carboxylic Acids:
 Formation of a Cocrystal, a Salt, and Coamorphous Solids
;
_journal_issue 2
_journal_name_full 'Crystal Growth &amp; Design'
_journal_page_first 803
_journal_paper_doi 10.1021/cg401673z
_journal_volume 14
_journal_year 2014
_chemical_formula_sum 'C11 H11 N3 O6 S2'
_chemical_formula_weight 345.35
_chemical_name_systematic
; 
 ? 
;
_space_group_crystal_system monoclinic
_space_group_IT_number 14
_space_group_name_Hall '-P 2ybc'
_space_group_name_H-M_alt 'P 1 21/c 1'
_symmetry_space_group_name_Hall '-P 2ybc'
_symmetry_space_group_name_H-M 'P 1 21/c 1'
_atom_sites_solution_hydrogens geom
_audit_creation_method SHELXL-2013
_cell_angle_alpha 90
_cell_angle_beta 97.715(4)
_cell_angle_gamma 90
_cell_formula_units_Z 4
_cell_length_a 8.0392(6)
_cell_length_b 19.9339(10)
_cell_length_c 8.6360(3)
_cell_measurement_reflns_used 1501
_cell_measurement_temperature 150.1(1)
_cell_measurement_theta_max 28.0730
_cell_measurement_theta_min 3.4080
_cell_volume 1371.41(13)
_computing_cell_refinement
; 
'Wed Jun 26 21:22:31 2013' 
;
_computing_data_collection
; 
'Wed Jun 26 21:22:31 2013' 
;
_computing_data_reduction
; 
'Wed Jun 26 21:22:31 2013' 
;
_computing_structure_refinement 'SHELXL-2013 (Sheldrick, 2013)'
_diffrn_ambient_temperature 150.1(1)
_diffrn_detector_area_resol_mean 16.1048
_diffrn_measured_fraction_theta_full 0.998
_diffrn_measured_fraction_theta_max 0.999
_diffrn_measurement_device_type 'Xcalibur, Sapphire3'
_diffrn_measurement_method '\w scans'
_diffrn_radiation_type MoK\a
_diffrn_radiation_wavelength 0.71073
_diffrn_reflns_av_R_equivalents 0.0249
_diffrn_reflns_av_unetI/netI 0.0412
_diffrn_reflns_Laue_measured_fraction_full 0.998
_diffrn_reflns_Laue_measured_fraction_max 0.999
_diffrn_reflns_limit_h_max 9
_diffrn_reflns_limit_h_min -9
_diffrn_reflns_limit_k_max 21
_diffrn_reflns_limit_k_min -24
_diffrn_reflns_limit_l_max 5
_diffrn_reflns_limit_l_min -10
_diffrn_reflns_number 4727
_diffrn_reflns_point_group_measured_fraction_full 0.998
_diffrn_reflns_point_group_measured_fraction_max 0.999
_diffrn_reflns_theta_full 25.242
_diffrn_reflns_theta_max 25.346
_diffrn_reflns_theta_min 3.137
_exptl_absorpt_coefficient_mu 0.423
_exptl_absorpt_correction_T_max 1.00000
_exptl_absorpt_correction_T_min 0.91709
_exptl_absorpt_correction_type multi-scan
_exptl_absorpt_process_details
; 
'Wed Jun 26 21:22:31 2013' 
;
_exptl_crystal_colour Colourless
_exptl_crystal_density_diffrn 1.673
_exptl_crystal_description Parallelepiped
_exptl_crystal_F_000 712
_exptl_crystal_size_max 0.22
_exptl_crystal_size_mid 0.10
_exptl_crystal_size_min 0.08
_refine_diff_density_max 0.426
_refine_diff_density_min -0.537
_refine_diff_density_rms 0.125
_refine_ls_extinction_method none
_refine_ls_goodness_of_fit_ref 1.211
_refine_ls_hydrogen_treatment constr
_refine_ls_matrix_type full
_refine_ls_number_parameters 200
_refine_ls_number_reflns 2510
_refine_ls_number_restraints 4
_refine_ls_restrained_S_all 1.211
_refine_ls_R_factor_all 0.0549
_refine_ls_R_factor_gt 0.0399
_refine_ls_shift/su_max 0.000
_refine_ls_shift/su_mean 0.000
_refine_ls_structure_factor_coef Fsqd
_refine_ls_weighting_details
; 
 w=1/[\s^2^(Fo^2^)+(0.0596P)^2^+0.1566P] 
 where P=(Fo^2^+2Fc^2^)/3 
;
_refine_ls_weighting_scheme calc
_refine_ls_wR_factor_gt 0.1043
_refine_ls_wR_factor_ref 0.1246
_reflns_Friedel_coverage 0.000
_reflns_number_gt 2059
_reflns_number_total 2510
_reflns_threshold_expression 'I > 2\s(I)'
_cod_data_source_file stz-oa.cif
_cod_data_source_block stz-oa
_cod_database_code 4509906
_shelx_space_group_comment
; 
The symmetry employed for this shelxl refinement is uniquely defined 
by the following loop, which should always be used as a source of 
symmetry information in preference to the above space-group names. 
They are only intended as comments. 
;
_shelx_estimated_absorpt_t_min 0.913
_shelx_estimated_absorpt_t_max 0.967
_shelxl_version_number 2013-2

loop_
_space_group_symop_operation_xyz
'x, y, z'
'x, -y+1/2, z+1/2'
'-x, -y, -z'
'-x, y-1/2, -z-1/2'

loop_
_atom_site_label
_atom_site_type_symbol
_atom_site_fract_x
_atom_site_fract_y
_atom_site_fract_z
_atom_site_U_iso_or_equiv
_atom_site_adp_type
_atom_site_occupancy
_atom_site_site_symmetry_order
_atom_site_calc_flag
_atom_site_refinement_flags_posn
_atom_site_refinement_flags_adp
S1 S 0.09993(8) 0.65673(4) 0.30783(8) 0.0196(2) Uani 1 1 d . .
S2 S 0.06511(10) 0.49450(4) 0.32142(9) 0.0261(2) Uani 1 1 d . .
O1 O 0.1878(3) 0.71961(10) 0.3072(3) 0.0292(5) Uani 1 1 d . .
O2 O 0.0913(2) 0.62492(10) 0.4570(2) 0.0248(5) Uani 1 1 d . .
N1 N -0.6058(3) 0.69814(12) 0.0084(3) 0.0201(5) Uani 1 1 d D .
H1N1 H -0.6724 0.6710 0.0540 0.026 Uiso 1 1 calc DR U
H2N1 H -0.6133 0.6882 -0.0927 0.026 Uiso 1 1 calc DR U
H3N1 H -0.6372 0.7405 0.0195 0.026 Uiso 1 1 calc DR U
N2 N 0.1797(3) 0.60970(12) 0.1863(3) 0.0184(5) Uani 1 1 d . .
N3 N 0.2167(3) 0.50377(11) 0.0844(3) 0.0187(5) Uani 1 1 d . .
H3 H 0.2669 0.5193 0.0101 0.024 Uiso 1 1 calc R U
O3 O 0.5003(3) 0.60871(10) -0.4940(2) 0.0269(5) Uani 1 1 d D .
H1O3 H 0.5069 0.5682 -0.5091 0.035 Uiso 1 1 calc DR U
O4 O 0.4282(3) 0.67556(10) -0.3114(2) 0.0259(5) Uani 1 1 d . .
O5 O 0.4337(3) 0.50177(10) -0.3345(2) 0.0287(5) Uani 1 1 d . .
O6 O 0.3675(3) 0.56642(10) -0.1362(2) 0.0289(5) Uani 1 1 d . .
C10 C 0.4469(4) 0.61916(14) -0.3585(3) 0.0208(6) Uani 1 1 d . .
C11 C 0.4123(4) 0.55577(15) -0.2670(3) 0.0218(6) Uani 1 1 d . .
C1 C -0.1093(3) 0.67163(13) 0.2224(3) 0.0165(6) Uani 1 1 d . .
C2 C -0.2361(3) 0.63083(13) 0.2640(3) 0.0172(6) Uani 1 1 d . .
H2A H -0.2121 0.5980 0.3402 0.022 Uiso 1 1 calc R U
C3 C -0.3991(3) 0.63964(13) 0.1906(3) 0.0165(6) Uani 1 1 d . .
H3A H -0.4848 0.6119 0.2153 0.021 Uiso 1 1 calc R U
C4 C -0.4327(3) 0.68953(13) 0.0814(3) 0.0161(6) Uani 1 1 d . .
C5 C -0.3079(4) 0.73063(14) 0.0393(3) 0.0229(7) Uani 1 1 d . .
H5 H -0.3335 0.7639 -0.0356 0.030 Uiso 1 1 calc R U
C6 C -0.1446(4) 0.72178(14) 0.1097(3) 0.0232(7) Uani 1 1 d . .
H6 H -0.0591 0.7489 0.0823 0.030 Uiso 1 1 calc R U
C7 C 0.1594(3) 0.54314(14) 0.1908(3) 0.0169(6) Uani 1 1 d . .
C8 C 0.1886(4) 0.43596(14) 0.1036(3) 0.0224(7) Uani 1 1 d . .
H8 H 0.2234 0.4031 0.0386 0.029 Uiso 1 1 calc R U
C9 C 0.1074(4) 0.42239(15) 0.2236(4) 0.0283(7) Uani 1 1 d . .
H9 H 0.0771 0.3795 0.2515 0.037 Uiso 1 1 calc R U

loop_
_atom_site_aniso_label
_atom_site_aniso_U_11
_atom_site_aniso_U_22
_atom_site_aniso_U_33
_atom_site_aniso_U_23
_atom_site_aniso_U_13
_atom_site_aniso_U_12
S1 0.0153(4) 0.0207(4) 0.0225(4) -0.0073(3) 0.0009(3) -0.0025(3)
S2 0.0357(5) 0.0233(4) 0.0222(4) 0.0000(3) 0.0140(3) -0.0013(3)
O1 0.0218(11) 0.0216(11) 0.0432(13) -0.0101(10) 0.0007(10) -0.0094(9)
O2 0.0204(11) 0.0345(12) 0.0186(10) -0.0065(9) -0.0001(8) 0.0020(9)
N1 0.0184(12) 0.0203(12) 0.0217(12) 0.0029(10) 0.0029(10) 0.0037(10)
N2 0.0136(12) 0.0204(12) 0.0219(12) -0.0030(10) 0.0051(10) -0.0009(10)
N3 0.0190(12) 0.0215(12) 0.0165(12) -0.0005(10) 0.0056(10) 0.0007(10)
O3 0.0415(13) 0.0194(11) 0.0222(11) -0.0001(9) 0.0129(10) -0.0013(10)
O4 0.0360(12) 0.0157(10) 0.0263(11) -0.0008(9) 0.0053(10) 0.0022(9)
O5 0.0443(14) 0.0163(11) 0.0265(11) -0.0003(9) 0.0089(10) -0.0011(10)
O6 0.0426(13) 0.0256(12) 0.0214(11) 0.0004(9) 0.0151(10) -0.0036(10)
C10 0.0197(15) 0.0215(15) 0.0211(15) 0.0024(12) 0.0021(12) -0.0004(12)
C11 0.0191(15) 0.0218(15) 0.0240(15) 0.0029(13) 0.0006(12) -0.0020(12)
C1 0.0163(14) 0.0145(13) 0.0187(13) -0.0063(11) 0.0017(11) -0.0003(11)
C2 0.0183(14) 0.0176(14) 0.0162(13) 0.0016(11) 0.0043(11) 0.0016(11)
C3 0.0159(14) 0.0156(13) 0.0189(14) -0.0002(11) 0.0053(11) -0.0007(11)
C4 0.0169(14) 0.0143(13) 0.0170(13) -0.0007(11) 0.0018(11) 0.0039(11)
C5 0.0270(16) 0.0151(14) 0.0277(16) 0.0077(12) 0.0072(13) 0.0033(12)
C6 0.0207(15) 0.0172(14) 0.0331(16) 0.0019(13) 0.0088(13) -0.0053(12)
C7 0.0136(13) 0.0216(15) 0.0149(13) -0.0007(11) 0.0001(11) 0.0007(12)
C8 0.0278(16) 0.0181(15) 0.0207(15) -0.0048(12) 0.0019(13) 0.0030(13)
C9 0.0399(19) 0.0177(15) 0.0275(16) 0.0006(13) 0.0048(15) 0.0005(14)

loop_
_atom_type_symbol
_atom_type_description
_atom_type_scat_dispersion_real
_atom_type_scat_dispersion_imag
_atom_type_scat_source
C C 0.0033 0.0016 'International Tables Vol C Tables 4.2.6.8 and 6.1.1.4'
H H 0.0000 0.0000 'International Tables Vol C Tables 4.2.6.8 and 6.1.1.4'
N N 0.0061 0.0033 'International Tables Vol C Tables 4.2.6.8 and 6.1.1.4'
O O 0.0106 0.0060 'International Tables Vol C Tables 4.2.6.8 and 6.1.1.4'
S S 0.1246 0.1234 'International Tables Vol C Tables 4.2.6.8 and 6.1.1.4'

loop_
_geom_angle_atom_site_label_1
_geom_angle_atom_site_label_2
_geom_angle_atom_site_label_3
_geom_angle
_geom_angle_site_symmetry_1
_geom_angle_site_symmetry_3
O1 S1 O2 117.89(13) . .
O1 S1 N2 105.47(13) . .
O2 S1 N2 113.44(12) . .
O1 S1 C1 106.97(13) . .
O2 S1 C1 106.78(12) . .
N2 S1 C1 105.46(12) . .
C9 S2 C7 90.87(14) . .
C4 N1 H1N1 109.5 . .
C4 N1 H2N1 109.5 . .
H1N1 N1 H2N1 109.5 . .
C4 N1 H3N1 109.5 . .
H1N1 N1 H3N1 109.5 . .
H2N1 N1 H3N1 109.5 . .
C7 N2 S1 119.96(19) . .
C7 N3 C8 114.4(2) . .
C7 N3 H3 122.8 . .
C8 N3 H3 122.8 . .
C10 O3 H1O3 109.5 . .
O6 O6 C11 0(10) 1 .
O4 C10 O3 121.0(3) . .
O4 C10 C11 123.5(3) . .
O3 C10 C11 115.5(2) . .
O5 C11 O6 130.1(3) . 1
O5 C11 O6 130.1(3) . .
O6 C11 O6 0.0(3) 1 .
O5 C11 C10 115.1(3) . .
O6 C11 C10 114.8(3) 1 .
O6 C11 C10 114.8(3) . .
C2 C1 C6 120.7(3) . .
C2 C1 S1 118.9(2) . .
C6 C1 S1 120.2(2) . .
C3 C2 C1 119.3(2) . .
C3 C2 H2A 120.4 . .
C1 C2 H2A 120.4 . .
C4 C3 C2 119.5(3) . .
C4 C3 H3A 120.2 . .
C2 C3 H3A 120.2 . .
C3 C4 C5 121.8(3) . .
C3 C4 N1 118.1(2) . .
C5 C4 N1 120.1(2) . .
C4 C5 C6 119.3(3) . .
C4 C5 H5 120.3 . .
C6 C5 H5 120.3 . .
C5 C6 C1 119.3(3) . .
C5 C6 H6 120.3 . .
C1 C6 H6 120.3 . .
N3 C7 N2 120.5(2) . .
N3 C7 S2 109.9(2) . .
N2 C7 S2 129.7(2) . .
C9 C8 N3 113.5(3) . .
C9 C8 H8 123.2 . .
N3 C8 H8 123.2 . .
C8 C9 S2 111.3(2) . .
C8 C9 H9 124.3 . .
S2 C9 H9 124.3 . .

loop_
_geom_bond_atom_site_label_1
_geom_bond_atom_site_label_2
_geom_bond_distance
_geom_bond_site_symmetry_2
S1 O1 1.439(2) .
S1 O2 1.446(2) .
S1 N2 1.604(2) .
S1 C1 1.768(3) .
S2 C9 1.724(3) .
S2 C7 1.737(3) .
N1 C4 1.458(3) .
N1 H1N1 0.8900 .
N1 H2N1 0.8900 .
N1 H3N1 0.8900 .
N2 C7 1.338(4) .
N3 C7 1.337(3) .
N3 C8 1.384(3) .
N3 H3 0.8600 .
O3 C10 1.316(3) .
O3 H1O3 0.8200 .
O4 C10 1.212(3) .
O5 C11 1.247(3) .
O6 C11 1.249(3) .
C10 C11 1.535(4) .
C11 O6 1.249(3) 1
C1 C2 1.389(4) .
C1 C6 1.398(4) .
C2 C3 1.388(4) .
C2 H2A 0.9300 .
C3 C4 1.373(4) .
C3 H3A 0.9300 .
C4 C5 1.381(4) .
C5 C6 1.382(4) .
C5 H5 0.9300 .
C6 H6 0.9300 .
C8 C9 1.325(4) .
C8 H8 0.9300 .
C9 H9 0.9300 .

loop_
_geom_hbond_atom_site_label_D
_geom_hbond_atom_site_label_H
_geom_hbond_atom_site_label_A
_geom_hbond_distance_DH
_geom_hbond_distance_HA
_geom_hbond_distance_DA
_geom_hbond_angle_DHA
_geom_hbond_site_symmetry_A
N3 H3 O6 0.86 1.85 2.697(3) 170.5 1
N1 H2N1 O4 0.89 1.98 2.847(3) 165.4 1_455
N1 H3N1 O4 0.89 2.24 2.953(3) 137.3 2_465
N1 H1N1 N2 0.89 2.14 3.025(3) 174.1 1_455
O3 H1O3 O5 0.82 2.04 2.745(3) 143.4 3_664

loop_
_geom_torsion_atom_site_label_1
_geom_torsion_atom_site_label_2
_geom_torsion_atom_site_label_3
_geom_torsion_atom_site_label_4
_geom_torsion
_geom_torsion_site_symmetry_1
_geom_torsion_site_symmetry_4
O1 S1 N2 C7 161.6(2) . .
O2 S1 N2 C7 31.1(2) . .
C1 S1 N2 C7 -85.4(2) . .
O6 O6 C11 O5 0.0(2) 1 .
O6 O6 C11 C10 0.0(3) 1 .
O4 C10 C11 O5 178.1(3) . .
O3 C10 C11 O5 -2.3(4) . .
O4 C10 C11 O6 -2.1(4) . 1
O3 C10 C11 O6 177.6(3) . 1
O4 C10 C11 O6 -2.1(4) . .
O3 C10 C11 O6 177.6(3) . .
O1 S1 C1 C2 -153.3(2) . .
O2 S1 C1 C2 -26.2(2) . .
N2 S1 C1 C2 94.8(2) . .
O1 S1 C1 C6 29.6(3) . .
O2 S1 C1 C6 156.6(2) . .
N2 S1 C1 C6 -82.4(2) . .
C6 C1 C2 C3 0.9(4) . .
S1 C1 C2 C3 -176.2(2) . .
C1 C2 C3 C4 -1.7(4) . .
C2 C3 C4 C5 1.5(4) . .
C2 C3 C4 N1 -179.0(2) . .
C3 C4 C5 C6 -0.5(4) . .
N1 C4 C5 C6 180.0(3) . .
C4 C5 C6 C1 -0.3(4) . .
C2 C1 C6 C5 0.0(4) . .
S1 C1 C6 C5 177.1(2) . .
C8 N3 C7 N2 179.5(2) . .
C8 N3 C7 S2 -0.2(3) . .
S1 N2 C7 N3 176.04(19) . .
S1 N2 C7 S2 -4.3(3) . .
C9 S2 C7 N3 -0.3(2) . .
C9 S2 C7 N2 -180.0(3) . .
C7 N3 C8 C9 0.9(4) . .
N3 C8 C9 S2 -1.1(3) . .
C7 S2 C9 C8 0.8(3) . .
